data_7029751
loop_
_publ_author_name
'Ko\<renkov\'a, Monika'
'Mairychov\'a, Barbora'
'R\%u\<zi\<cka, Ale\<s'
'Jambor, Roman'
'Dost\'al, Libor'

_publ_section_title
;
 Synthesis of heteroboroxines with MB2O3 core (M = Sb, Bi, Sn)-an
 influence of the substitution of parent boronic acids.
;
_journal_issue 19
_journal_name_full 'Dalton transactions (Cambridge, England : 2003)'
_journal_page_first 7096
_journal_page_last 7108
_journal_paper_doi 10.1039/c3dt53012d
_journal_volume 43
_journal_year 2014
_chemical_formula_moiety 'C26 H27 B2 Bi F6 N2 O3'
_chemical_formula_sum 'C26 H27 B2 Bi F6 N2 O3'
_chemical_formula_weight 760.10
_chemical_name_systematic
; 
 ? 
;
_space_group_IT_number 2
_symmetry_cell_setting triclinic
_symmetry_space_group_name_Hall '-P 1'
_symmetry_space_group_name_H-M 'P -1'
_atom_sites_solution_hydrogens geom
_atom_sites_solution_primary direct
_atom_sites_solution_secondary difmap
_audit_creation_method SHELXL-97
_cell_angle_alpha 84.714(5)
_cell_angle_beta 68.641(5)
_cell_angle_gamma 81.857(6)
_cell_formula_units_Z 4
_cell_length_a 13.1011(13)
_cell_length_b 13.2870(8)
_cell_length_c 17.7210(10)
_cell_measurement_reflns_used 60118
_cell_measurement_temperature 150(1)
_cell_measurement_theta_max 27.5
_cell_measurement_theta_min 1
_cell_volume 2841.2(4)
_computing_cell_refinement 'COLLECT and DENZO'
_computing_data_collection 'COLLECT (Hooft, 1998) and DENZO (Otwinowski & Minor, 1997)'
_computing_data_reduction 'COLLECT and DENZO'
_computing_molecular_graphics 'PLATON (Spek, 2003)'
_computing_publication_material 'SHELXL-97 (Sheldrick, 2008)'
_computing_structure_refinement 'SHELXL-97 (Sheldrick, 1997)'
_computing_structure_solution 'SIR92 (Altomare et al., 1994)'
_diffrn_ambient_temperature 150(1)
_diffrn_detector_area_resol_mean 9.091
_diffrn_measured_fraction_theta_full 0.997
_diffrn_measured_fraction_theta_max 0.997
_diffrn_measurement_device_type 'Bruker Nonius KappaCCD area detector'
_diffrn_measurement_method '\f and \w scans to fill the Ewald sphere'
_diffrn_radiation_monochromator graphite
_diffrn_radiation_source 'fine-focus sealed tube'
_diffrn_radiation_type MoK\a
_diffrn_radiation_wavelength 0.71073
_diffrn_reflns_av_R_equivalents 0.0523
_diffrn_reflns_av_sigmaI/netI 0.0354
_diffrn_reflns_limit_h_max 17
_diffrn_reflns_limit_h_min -17
_diffrn_reflns_limit_k_max 17
_diffrn_reflns_limit_k_min -17
_diffrn_reflns_limit_l_max 23
_diffrn_reflns_limit_l_min -23
_diffrn_reflns_number 60045
_diffrn_reflns_theta_full 27.50
_diffrn_reflns_theta_max 27.50
_diffrn_reflns_theta_min 1.68
_diffrn_standards_number 0
_exptl_absorpt_coefficient_mu 6.276
_exptl_absorpt_correction_T_max 0.661
_exptl_absorpt_correction_T_min 0.348
_exptl_absorpt_correction_type integration
_exptl_absorpt_process_details
;
Gaussian integration (Coppens, 1970)
;
_exptl_crystal_colour colourless
_exptl_crystal_density_diffrn 1.777
_exptl_crystal_density_method 'not measured'
_exptl_crystal_description plate
_exptl_crystal_F_000 1472
_exptl_crystal_size_max 0.32
_exptl_crystal_size_mid 0.26
_exptl_crystal_size_min 0.08
_refine_diff_density_max 1.577
_refine_diff_density_min -1.417
_refine_diff_density_rms 0.137
_refine_ls_extinction_method none
_refine_ls_goodness_of_fit_ref 1.102
_refine_ls_hydrogen_treatment constr
_refine_ls_matrix_type full
_refine_ls_number_parameters 721
_refine_ls_number_reflns 13002
_refine_ls_number_restraints 0
_refine_ls_restrained_S_all 1.102
_refine_ls_R_factor_all 0.0477
_refine_ls_R_factor_gt 0.0305
_refine_ls_shift/su_max 0.002
_refine_ls_shift/su_mean 0.000
_refine_ls_structure_factor_coef Fsqd
_refine_ls_weighting_details 'calc w=1/[\s^2^(Fo^2^)+(0.0157P)^2^+11.5543P] where P=(Fo^2^+2Fc^2^)/3'
_refine_ls_weighting_scheme calc
_refine_ls_wR_factor_gt 0.0602
_refine_ls_wR_factor_ref 0.0682
_reflns_number_gt 10484
_reflns_number_total 13002
_reflns_threshold_expression >2sigma(I)
_cod_data_source_file c3dt53012d2.cif
_cod_data_source_block shelxl
_cod_depositor_comments
;Adding full bibliography for
 ./tmp-cod-update-bibliographies-12899/cifs/7029751.cif.
;
_cod_database_code 7029751

loop_
_symmetry_equiv_pos_as_xyz
'x, y, z'
'-x, -y, -z'

loop_
_atom_site_label
_atom_site_type_symbol
_atom_site_fract_x
_atom_site_fract_y
_atom_site_fract_z
_atom_site_U_iso_or_equiv
_atom_site_adp_type
_atom_site_occupancy
_atom_site_symmetry_multiplicity
_atom_site_calc_flag
_atom_site_refinement_flags
Bi2 Bi 0.159254(13) 0.613820(12) 0.373764(9) 0.01643(4) Uani 1 1 d .
Bi1 Bi 0.382779(13) 1.114133(12) 0.143764(10) 0.01897(5) Uani 1 1 d .
O5 O 0.0365(2) 0.3852(2) 0.42999(19) 0.0212(7) Uani 1 1 d .
O2 O 0.4082(3) 0.8813(2) 0.0533(2) 0.0234(7) Uani 1 1 d .
O4 O 0.0132(2) 0.5561(2) 0.37356(19) 0.0212(7) Uani 1 1 d .
O6 O 0.1778(3) 0.4735(2) 0.44296(19) 0.0207(6) Uani 1 1 d .
O3 O 0.4948(3) 0.9746(2) 0.1198(2) 0.0232(7) Uani 1 1 d .
N3 N 0.1148(3) 0.7111(3) 0.2488(2) 0.0211(8) Uani 1 1 d .
N2 N 0.4642(3) 1.0816(3) 0.2643(2) 0.0235(8) Uani 1 1 d .
N1 N 0.1794(3) 1.2111(3) 0.1773(2) 0.0238(8) Uani 1 1 d .
C103 C 0.2916(4) 0.5050(4) 0.1204(3) 0.0272(10) Uani 1 1 d .
H103 H 0.2694 0.5145 0.0757 0.033 Uiso 1 1 d R
N4 N 0.3734(3) 0.5776(3) 0.3604(2) 0.0214(8) Uani 1 1 d .
C102 C 0.2283(4) 0.5543(3) 0.1916(3) 0.0214(9) Uani 1 1 d .
C4 C 0.1183(4) 0.9477(4) 0.3866(3) 0.0314(11) Uani 1 1 d .
H4 H 0.0701 0.9121 0.4292 0.038 Uiso 1 1 d R
C121 C 0.2545(4) 0.2893(4) 0.5206(3) 0.0250(10) Uani 1 1 d .
H121 H 0.2842 0.3494 0.5188 0.030 Uiso 1 1 d R
C18 C 0.1862(4) 0.9989(4) -0.0288(3) 0.0255(10) Uani 1 1 d .
H18 H 0.1781 1.0657 -0.0139 0.031 Uiso 1 1 d R
C114 C -0.1409(4) 0.3312(3) 0.3862(3) 0.0216(9) Uani 1 1 d .
H114 H -0.1004 0.2823 0.4084 0.026 Uiso 1 1 d R
C124 C 0.1723(4) 0.1079(4) 0.5241(3) 0.0255(10) Uani 1 1 d .
H124 H 0.1441 0.0471 0.5253 0.031 Uiso 1 1 d R
C113 C -0.1150(4) 0.4308(3) 0.3736(3) 0.0205(9) Uani 1 1 d .
C25 C 0.5449(4) 0.6939(4) 0.0793(3) 0.0240(10) Uani 1 1 d .
H25 H 0.4849 0.6889 0.0641 0.029 Uiso 1 1 d R
F1 F 0.1390(4) 0.6735(3) -0.1187(4) 0.0871(17) Uani 1 1 d .
C2 C 0.1519(4) 1.0573(3) 0.2658(3) 0.0232(10) Uani 1 1 d .
C123 C 0.2537(4) 0.1100(4) 0.5557(3) 0.0282(11) Uani 1 1 d .
H123 H 0.2806 0.0510 0.5784 0.034 Uiso 1 1 d R
C109 C 0.1983(4) 0.7799(4) 0.2069(3) 0.0278(11) Uani 1 1 d .
H109A H 0.1817 0.8160 0.1626 0.033 Uiso 1 1 d R
H109B H 0.2694 0.7406 0.1866 0.033 Uiso 1 1 d R
H109C H 0.1991 0.8276 0.2442 0.033 Uiso 1 1 d R
C21 C 0.6532(4) 0.7938(4) 0.1178(3) 0.0237(10) Uani 1 1 d .
H21 H 0.6657 0.8559 0.1311 0.028 Uiso 1 1 d R
C118 C -0.1775(4) 0.5018(4) 0.3404(3) 0.0270(10) Uani 1 1 d .
H118 H -0.1618 0.5689 0.3317 0.032 Uiso 1 1 d R
C5 C 0.2289(4) 0.9378(4) 0.3756(3) 0.0289(11) Uani 1 1 d .
H5 H 0.2540 0.8988 0.4130 0.035 Uiso 1 1 d R
C120 C 0.1712(3) 0.2900(3) 0.4895(3) 0.0183(9) Uani 1 1 d .
C6 C 0.3025(4) 0.9864(3) 0.3101(3) 0.0226(9) Uani 1 1 d .
C22 C 0.7251(4) 0.7077(4) 0.1205(3) 0.0278(10) Uani 1 1 d .
C125 C 0.1314(4) 0.1966(3) 0.4918(3) 0.0214(9) Uani 1 1 d .
H125 H 0.0771 0.1936 0.4702 0.026 Uiso 1 1 d R
C13 C 0.2595(4) 0.9270(3) -0.0064(3) 0.0216(9) Uani 1 1 d .
C3 C 0.0789(4) 1.0094(4) 0.3331(3) 0.0276(11) Uani 1 1 d .
H3 H 0.0036 1.0194 0.3429 0.033 Uiso 1 1 d R
C115 C -0.2261(4) 0.3034(4) 0.3663(3) 0.0239(10) Uani 1 1 d .
C106 C 0.3628(4) 0.4826(3) 0.2514(3) 0.0222(9) Uani 1 1 d .
C14 C 0.2666(4) 0.8269(4) -0.0277(3) 0.0237(10) Uani 1 1 d .
H14 H 0.3156 0.7770 -0.0145 0.028 Uiso 1 1 d R
C23 C 0.7061(4) 0.6136(4) 0.1034(3) 0.0303(11) Uani 1 1 d .
H23 H 0.7545 0.5560 0.1054 0.036 Uiso 1 1 d R
F10 F 0.3652(5) 0.1683(7) 0.6569(3) 0.151(3) Uani 1 1 d .
C9 C 0.1560(4) 1.2830(4) 0.2415(3) 0.0307(11) Uani 1 1 d .
H9A H 0.2034 1.3360 0.2221 0.037 Uiso 1 1 d R
H9B H 0.1687 1.2471 0.2874 0.037 Uiso 1 1 d R
H9C H 0.0804 1.3125 0.2574 0.037 Uiso 1 1 d R
C20 C 0.5612(4) 0.7892(3) 0.0961(3) 0.0202(9) Uani 1 1 d .
C107 C 0.1251(4) 0.6263(3) 0.1979(3) 0.0219(9) Uani 1 1 d .
H107A H 0.1292 0.6528 0.1442 0.026 Uiso 1 1 d R
H107B H 0.0607 0.5899 0.2209 0.026 Uiso 1 1 d R
C15 C 0.2033(4) 0.8006(4) -0.0691(3) 0.0258(10) Uani 1 1 d .
C16 C 0.1322(4) 0.8739(4) -0.0918(3) 0.0293(11) Uani 1 1 d .
H16 H 0.0902 0.8565 -0.1199 0.035 Uiso 1 1 d R
C104 C 0.3870(4) 0.4422(4) 0.1158(3) 0.0309(11) Uani 1 1 d .
H104 H 0.4261 0.4058 0.0696 0.037 Uiso 1 1 d R
F8 F -0.3502(3) 0.1837(3) 0.3865(3) 0.0751(14) Uani 1 1 d .
C101 C 0.2627(4) 0.5394(3) 0.2580(3) 0.0195(9) Uani 1 1 d .
C24 C 0.6147(4) 0.6068(4) 0.0838(3) 0.0275(10) Uani 1 1 d .
H24 H 0.6000 0.5439 0.0738 0.033 Uiso 1 1 d R
C12 C 0.4158(4) 1.1632(4) 0.3223(3) 0.0333(12) Uani 1 1 d .
H12A H 0.4411 1.1487 0.3671 0.040 Uiso 1 1 d R
H12B H 0.3367 1.1673 0.3419 0.040 Uiso 1 1 d R
H12C H 0.4385 1.2269 0.2958 0.040 Uiso 1 1 d R
C1 C 0.2638(4) 1.0421(3) 0.2536(3) 0.0203(9) Uani 1 1 d .
C111 C 0.3914(4) 0.5673(4) 0.4383(3) 0.0305(11) Uani 1 1 d .
H111A H 0.4667 0.5408 0.4296 0.037 Uiso 1 1 d R
H111B H 0.3432 0.5215 0.4746 0.037 Uiso 1 1 d R
H111C H 0.3756 0.6327 0.4617 0.037 Uiso 1 1 d R
C122 C 0.2955(4) 0.2008(4) 0.5532(3) 0.0309(11) Uani 1 1 d .
B3 B -0.0159(4) 0.4629(4) 0.3940(3) 0.0177(10) Uani 1 1 d .
F7 F -0.2258(6) 0.1461(3) 0.4361(4) 0.123(3) Uani 1 1 d .
C108 C 0.0040(4) 0.7674(4) 0.2722(3) 0.0284(11) Uani 1 1 d .
H108A H -0.0114 0.7920 0.2243 0.034 Uiso 1 1 d R
H108B H 0.0002 0.8240 0.3035 0.034 Uiso 1 1 d R
H108C H -0.0494 0.7231 0.3040 0.034 Uiso 1 1 d R
C8 C 0.1598(4) 1.2640(4) 0.1063(3) 0.0321(11) Uani 1 1 d .
H8A H 0.0834 1.2905 0.1210 0.039 Uiso 1 1 d R
H8B H 0.1788 1.2168 0.0641 0.039 Uiso 1 1 d R
H8C H 0.2046 1.3189 0.0873 0.039 Uiso 1 1 d R
C105 C 0.4242(4) 0.4318(4) 0.1810(3) 0.0272(10) Uani 1 1 d .
H105 H 0.4900 0.3919 0.1773 0.033 Uiso 1 1 d R
C7 C 0.1114(4) 1.1261(4) 0.2078(3) 0.0250(10) Uani 1 1 d .
H7A H 0.1162 1.0876 0.1624 0.030 Uiso 1 1 d R
H7B H 0.0348 1.1525 0.2347 0.030 Uiso 1 1 d R
F9 F -0.1893(4) 0.1415(3) 0.3124(3) 0.0831(16) Uani 1 1 d .
C10 C 0.4220(4) 0.9843(4) 0.3016(3) 0.0255(10) Uani 1 1 d .
H10A H 0.4280 0.9730 0.3547 0.031 Uiso 1 1 d R
H10B H 0.4663 0.9286 0.2683 0.031 Uiso 1 1 d R
C116 C -0.2879(4) 0.3751(4) 0.3343(3) 0.0310(11) Uani 1 1 d .
H116 H -0.3464 0.3571 0.3225 0.037 Uiso 1 1 d R
C17 C 0.1242(4) 0.9741(4) -0.0719(3) 0.0303(11) Uani 1 1 d .
H17 H 0.0781 1.0246 -0.0875 0.036 Uiso 1 1 d R
C110 C 0.4062(4) 0.4802(4) 0.3202(3) 0.0231(10) Uani 1 1 d .
H110A H 0.3775 0.4258 0.3594 0.028 Uiso 1 1 d R
H110B H 0.4860 0.4666 0.2988 0.028 Uiso 1 1 d R
F2 F 0.2105(9) 0.6286(3) -0.0327(4) 0.169(4) Uani 1 1 d .
C19 C 0.2119(5) 0.6933(4) -0.0901(4) 0.0395(13) Uani 1 1 d .
B4 B 0.1271(4) 0.3912(4) 0.4522(3) 0.0182(10) Uani 1 1 d .
C119 C -0.2492(4) 0.1957(4) 0.3775(4) 0.0346(12) Uani 1 1 d .
C26 C 0.8259(5) 0.7169(5) 0.1381(4) 0.0419(14) Uani 1 1 d .
F5 F 0.8615(4) 0.6389(4) 0.1721(4) 0.114(2) Uani 1 1 d .
F12 F 0.4210(10) 0.2832(5) 0.5768(9) 0.306(9) Uani 1 1 d .
C126 C 0.3835(6) 0.2035(5) 0.5861(5) 0.058(2) Uani 1 1 d .
B2 B 0.4837(4) 0.8902(4) 0.0901(3) 0.0196(10) Uani 1 1 d .
C11 C 0.5851(4) 1.0714(4) 0.2375(3) 0.0319(11) Uani 1 1 d .
H11A H 0.6115 1.1335 0.2099 0.038 Uiso 1 1 d R
H11B H 0.6154 1.0165 0.2012 0.038 Uiso 1 1 d R
H11C H 0.6075 1.0573 0.2836 0.038 Uiso 1 1 d R
F4 F 0.9085(3) 0.7421(5) 0.0739(3) 0.0985(19) Uani 1 1 d .
F11 F 0.4718(4) 0.1409(8) 0.5502(4) 0.168(4) Uani 1 1 d .
B1 B 0.3321(4) 0.9590(4) 0.0401(3) 0.0208(10) Uani 1 1 d .
C117 C -0.2639(4) 0.4753(4) 0.3211(4) 0.0364(13) Uani 1 1 d .
H117 H -0.3044 0.5239 0.2987 0.044 Uiso 1 1 d R
C112 C 0.4334(4) 0.6589(4) 0.3079(3) 0.0287(11) Uani 1 1 d .
H112A H 0.4052 0.7230 0.3330 0.034 Uiso 1 1 d R
H112B H 0.4238 0.6621 0.2565 0.034 Uiso 1 1 d R
H112C H 0.5104 0.6442 0.2998 0.034 Uiso 1 1 d R
F3 F 0.3057(4) 0.6659(4) -0.1501(4) 0.110(2) Uani 1 1 d .
F6 F 0.8151(4) 0.7980(4) 0.1816(4) 0.113(2) Uani 1 1 d .
O1 O 0.3142(3) 1.0533(2) 0.06582(19) 0.0242(7) Uani 1 1 d .

loop_
_atom_site_aniso_label
_atom_site_aniso_U_11
_atom_site_aniso_U_22
_atom_site_aniso_U_33
_atom_site_aniso_U_23
_atom_site_aniso_U_13
_atom_site_aniso_U_12
Bi2 0.01753(8) 0.01710(8) 0.01499(8) 0.00014(6) -0.00544(6) -0.00458(6)
Bi1 0.01974(9) 0.01949(9) 0.01588(9) -0.00248(6) -0.00329(7) -0.00369(7)
O5 0.0225(16) 0.0186(15) 0.0260(17) 0.0021(13) -0.0131(14) -0.0038(13)
O2 0.0253(16) 0.0235(16) 0.0246(17) -0.0022(13) -0.0123(14) -0.0031(13)
O4 0.0210(15) 0.0211(16) 0.0232(17) 0.0048(13) -0.0110(13) -0.0036(13)
O6 0.0250(16) 0.0200(15) 0.0200(16) 0.0064(13) -0.0116(13) -0.0074(13)
O3 0.0225(16) 0.0249(17) 0.0239(17) -0.0080(14) -0.0094(13) -0.0003(13)
N3 0.0231(19) 0.0219(19) 0.0195(19) -0.0002(15) -0.0076(16) -0.0071(16)
N2 0.0234(19) 0.031(2) 0.0177(19) -0.0055(16) -0.0058(16) -0.0079(17)
N1 0.026(2) 0.024(2) 0.020(2) -0.0021(16) -0.0069(16) -0.0008(16)
C103 0.036(3) 0.027(2) 0.021(2) -0.003(2) -0.011(2) -0.007(2)
N4 0.0204(18) 0.027(2) 0.0182(19) 0.0010(16) -0.0080(15) -0.0066(16)
C102 0.027(2) 0.019(2) 0.020(2) 0.0034(18) -0.0088(19) -0.0092(18)
C4 0.034(3) 0.029(3) 0.026(3) 0.000(2) 0.000(2) -0.016(2)
C121 0.027(2) 0.025(2) 0.028(3) 0.003(2) -0.015(2) -0.0063(19)
C18 0.024(2) 0.023(2) 0.028(3) -0.003(2) -0.007(2) -0.0013(19)
C114 0.021(2) 0.025(2) 0.020(2) -0.0033(18) -0.0094(18) -0.0015(18)
C124 0.027(2) 0.019(2) 0.027(3) 0.0025(19) -0.004(2) -0.0069(19)
C113 0.018(2) 0.025(2) 0.018(2) 0.0014(18) -0.0061(18) -0.0029(18)
C25 0.024(2) 0.029(2) 0.020(2) -0.0014(19) -0.0073(19) -0.0044(19)
F1 0.085(3) 0.056(3) 0.156(5) -0.047(3) -0.079(3) 0.004(2)
C2 0.022(2) 0.022(2) 0.024(2) -0.0058(19) -0.0061(19) -0.0027(18)
C123 0.029(3) 0.021(2) 0.034(3) 0.006(2) -0.014(2) -0.001(2)
C109 0.035(3) 0.025(2) 0.022(2) 0.007(2) -0.008(2) -0.011(2)
C21 0.028(2) 0.024(2) 0.021(2) 0.0013(19) -0.0103(19) -0.0047(19)
C118 0.029(2) 0.027(2) 0.029(3) 0.006(2) -0.015(2) -0.007(2)
C5 0.035(3) 0.029(3) 0.022(3) 0.003(2) -0.009(2) -0.009(2)
C120 0.017(2) 0.020(2) 0.015(2) 0.0008(17) -0.0027(17) -0.0027(17)
C6 0.028(2) 0.022(2) 0.020(2) -0.0052(18) -0.0101(19) -0.0038(19)
C22 0.024(2) 0.035(3) 0.024(3) 0.004(2) -0.010(2) -0.003(2)
C125 0.023(2) 0.023(2) 0.020(2) -0.0007(18) -0.0084(18) -0.0042(18)
C13 0.018(2) 0.024(2) 0.019(2) 0.0012(18) -0.0030(18) -0.0006(18)
C3 0.024(2) 0.026(2) 0.029(3) -0.005(2) -0.002(2) -0.006(2)
C115 0.024(2) 0.029(2) 0.023(2) -0.0026(19) -0.0113(19) -0.0050(19)
C106 0.022(2) 0.020(2) 0.024(2) -0.0005(18) -0.0062(19) -0.0050(18)
C14 0.025(2) 0.025(2) 0.020(2) 0.0009(19) -0.0086(19) -0.0007(19)
C23 0.031(3) 0.026(2) 0.029(3) 0.004(2) -0.008(2) 0.002(2)
F10 0.093(4) 0.327(11) 0.070(4) 0.026(5) -0.066(3) -0.058(5)
C9 0.032(3) 0.025(2) 0.030(3) -0.006(2) -0.004(2) -0.001(2)
C20 0.021(2) 0.023(2) 0.015(2) 0.0025(17) -0.0049(17) -0.0047(18)
C107 0.026(2) 0.024(2) 0.020(2) 0.0010(18) -0.0132(19) -0.0044(19)
C15 0.025(2) 0.031(3) 0.023(2) -0.003(2) -0.009(2) -0.006(2)
C16 0.026(2) 0.036(3) 0.031(3) -0.003(2) -0.017(2) -0.002(2)
C104 0.033(3) 0.032(3) 0.023(3) -0.012(2) -0.003(2) -0.002(2)
F8 0.039(2) 0.052(2) 0.135(4) -0.012(3) -0.024(2) -0.0223(18)
C101 0.022(2) 0.021(2) 0.017(2) -0.0038(17) -0.0066(18) -0.0043(18)
C24 0.035(3) 0.023(2) 0.022(2) 0.0008(19) -0.008(2) -0.005(2)
C12 0.035(3) 0.041(3) 0.026(3) -0.009(2) -0.008(2) -0.011(2)
C1 0.021(2) 0.019(2) 0.019(2) -0.0022(17) -0.0028(18) -0.0062(17)
C111 0.032(3) 0.040(3) 0.022(3) 0.003(2) -0.012(2) -0.009(2)
C122 0.034(3) 0.027(3) 0.038(3) 0.006(2) -0.022(2) -0.004(2)
B3 0.019(2) 0.021(2) 0.013(2) -0.0017(19) -0.0065(19) -0.0020(19)
F7 0.259(8) 0.059(3) 0.139(5) 0.064(3) -0.164(6) -0.096(4)
C108 0.026(2) 0.026(2) 0.035(3) 0.002(2) -0.015(2) -0.001(2)
C8 0.037(3) 0.026(3) 0.032(3) 0.001(2) -0.013(2) 0.002(2)
C105 0.023(2) 0.027(2) 0.030(3) -0.007(2) -0.006(2) 0.0009(19)
C7 0.017(2) 0.027(2) 0.030(3) -0.003(2) -0.0075(19) -0.0007(18)
F9 0.077(3) 0.045(2) 0.101(4) -0.031(2) 0.009(3) -0.017(2)
C10 0.027(2) 0.028(2) 0.024(2) 0.000(2) -0.012(2) -0.002(2)
C116 0.027(2) 0.041(3) 0.034(3) 0.001(2) -0.020(2) -0.009(2)
C17 0.025(2) 0.033(3) 0.035(3) 0.003(2) -0.016(2) 0.002(2)
C110 0.019(2) 0.026(2) 0.026(2) -0.0003(19) -0.0093(19) -0.0013(18)
F2 0.439(13) 0.025(2) 0.114(5) 0.006(3) -0.180(7) -0.031(4)
C19 0.048(3) 0.034(3) 0.045(3) -0.012(3) -0.026(3) 0.000(3)
B4 0.019(2) 0.020(2) 0.017(2) -0.0017(19) -0.0069(19) -0.0014(19)
C119 0.033(3) 0.035(3) 0.042(3) -0.002(2) -0.016(2) -0.014(2)
C26 0.032(3) 0.046(3) 0.053(4) 0.004(3) -0.023(3) -0.005(3)
F5 0.107(4) 0.092(3) 0.203(6) 0.095(4) -0.133(4) -0.057(3)
F12 0.409(14) 0.081(4) 0.70(2) 0.142(8) -0.524(17) -0.115(7)
C126 0.058(4) 0.043(4) 0.098(6) 0.027(4) -0.061(4) -0.016(3)
B2 0.018(2) 0.025(3) 0.015(2) -0.001(2) -0.0033(19) -0.005(2)
C11 0.024(2) 0.047(3) 0.027(3) -0.004(2) -0.011(2) -0.008(2)
F4 0.046(2) 0.159(5) 0.102(4) 0.055(4) -0.041(3) -0.046(3)
F11 0.045(3) 0.355(13) 0.113(5) -0.025(6) -0.050(3) 0.011(5)
B1 0.022(2) 0.022(2) 0.016(2) 0.001(2) -0.003(2) -0.004(2)
C117 0.034(3) 0.037(3) 0.047(3) 0.009(3) -0.027(3) -0.005(2)
C112 0.027(2) 0.032(3) 0.028(3) -0.001(2) -0.008(2) -0.012(2)
F3 0.060(3) 0.075(3) 0.179(6) -0.081(4) -0.012(3) 0.004(2)
F6 0.084(4) 0.115(4) 0.187(6) -0.067(4) -0.100(4) 0.019(3)
O1 0.0273(17) 0.0263(17) 0.0199(17) -0.0058(13) -0.0099(14) 0.0013(14)

loop_
_atom_type_symbol
_atom_type_description
_atom_type_scat_dispersion_real
_atom_type_scat_dispersion_imag
_atom_type_scat_source
C C 0.0033 0.0016 'International Tables Vol C Tables 4.2.6.8 and 6.1.1.4'
H H 0.0000 0.0000 'International Tables Vol C Tables 4.2.6.8 and 6.1.1.4'
O O 0.0106 0.0060 'International Tables Vol C Tables 4.2.6.8 and 6.1.1.4'
N N 0.0061 0.0033 'International Tables Vol C Tables 4.2.6.8 and 6.1.1.4'
B B 0.0013 0.0007 'International Tables Vol C Tables 4.2.6.8 and 6.1.1.4'
F F 0.0171 0.0103 'International Tables Vol C Tables 4.2.6.8 and 6.1.1.4'
Bi Bi -4.1077 10.2566 'International Tables Vol C Tables 4.2.6.8 and 6.1.1.4'

loop_
_exptl_crystal_face_index_h
_exptl_crystal_face_index_k
_exptl_crystal_face_index_l
_exptl_crystal_face_perp_dist
0 -1 1 0.022
0 1 -1 0.109
0 1 1 0.080
0 -1 -1 0.112
1 0 1 0.034
-1 0 -1 0.040

loop_
_geom_angle_atom_site_label_1
_geom_angle_atom_site_label_2
_geom_angle_atom_site_label_3
_geom_angle
O4 Bi2 O6 83.88(11)
O4 Bi2 C101 91.57(14)
O6 Bi2 C101 90.82(14)
O4 Bi2 N3 74.47(11)
O6 Bi2 N3 149.74(11)
C101 Bi2 N3 69.31(14)
O4 Bi2 N4 148.71(12)
O6 Bi2 N4 72.65(11)
C101 Bi2 N4 68.90(14)
N3 Bi2 N4 117.42(11)
O1 Bi1 O3 83.84(12)
O1 Bi1 C1 91.09(14)
O3 Bi1 C1 91.68(14)
O1 Bi1 N1 73.81(12)
O3 Bi1 N1 149.95(12)
C1 Bi1 N1 69.37(15)
O1 Bi1 N2 148.46(12)
O3 Bi1 N2 72.84(12)
C1 Bi1 N2 69.18(14)
N1 Bi1 N2 118.11(12)
B4 O5 B3 126.7(4)
B2 O2 B1 126.4(4)
B3 O4 Bi2 128.4(3)
B4 O6 Bi2 128.3(3)
B2 O3 Bi1 127.9(3)
C109 N3 C108 110.2(4)
C109 N3 C107 110.8(4)
C108 N3 C107 111.0(4)
C109 N3 Bi2 109.6(3)
C108 N3 Bi2 113.3(3)
C107 N3 Bi2 101.6(3)
C11 N2 C12 110.1(4)
C11 N2 C10 110.7(4)
C12 N2 C10 110.3(4)
C11 N2 Bi1 114.7(3)
C12 N2 Bi1 109.6(3)
C10 N2 Bi1 101.1(3)
C8 N1 C9 110.3(4)
C8 N1 C7 110.8(4)
C9 N1 C7 110.6(4)
C8 N1 Bi1 113.8(3)
C9 N1 Bi1 109.7(3)
C7 N1 Bi1 101.5(3)
C104 C103 C102 120.3(5)
C104 C103 H103 119.9
C102 C103 H103 119.8
C110 N4 C112 111.2(4)
C110 N4 C111 110.5(4)
C112 N4 C111 110.6(4)
C110 N4 Bi2 100.8(2)
C112 N4 Bi2 108.7(3)
C111 N4 Bi2 114.7(3)
C101 C102 C103 119.2(4)
C101 C102 C107 119.1(4)
C103 C102 C107 121.7(4)
C5 C4 C3 120.1(5)
C5 C4 H4 120.2
C3 C4 H4 119.8
C122 C121 C120 121.6(4)
C122 C121 H121 119.2
C120 C121 H121 119.2
C17 C18 C13 122.3(5)
C17 C18 H18 118.9
C13 C18 H18 118.8
C113 C114 C115 121.2(4)
C113 C114 H114 119.3
C115 C114 H114 119.4
C123 C124 C125 120.0(4)
C123 C124 H124 119.9
C125 C124 H124 120.1
C114 C113 C118 117.6(4)
C114 C113 B3 121.7(4)
C118 C113 B3 120.7(4)
C24 C25 C20 122.5(4)
C24 C25 H25 119.2
C20 C25 H25 118.3
C1 C2 C3 118.8(5)
C1 C2 C7 119.9(4)
C3 C2 C7 121.3(4)
C124 C123 C122 119.3(4)
C124 C123 H123 120.5
C122 C123 H123 120.2
N3 C109 H109A 109.8
N3 C109 H109B 109.0
H109A C109 H109B 109.5
N3 C109 H109C 109.6
H109A C109 H109C 109.5
H109B C109 H109C 109.5
C22 C21 C20 121.3(4)
C22 C21 H21 119.4
C20 C21 H21 119.3
C117 C118 C113 121.8(5)
C117 C118 H118 119.3
C113 C118 H118 118.9
C4 C5 C6 120.7(5)
C4 C5 H5 119.5
C6 C5 H5 119.8
C121 C120 C125 116.7(4)
C121 C120 B4 120.5(4)
C125 C120 B4 122.8(4)
C5 C6 C1 118.9(4)
C5 C6 C10 121.2(4)
C1 C6 C10 119.9(4)
C21 C22 C23 120.4(5)
C21 C22 C26 119.7(5)
C23 C22 C26 119.8(5)
C124 C125 C120 121.9(4)
C124 C125 H125 118.9
C120 C125 H125 119.2
C18 C13 C14 117.0(4)
C18 C13 B1 120.8(4)
C14 C13 B1 122.2(4)
C4 C3 C2 120.1(5)
C4 C3 H3 119.6
C2 C3 H3 120.3
C116 C115 C114 120.2(4)
C116 C115 C119 119.6(4)
C114 C115 C119 120.1(4)
C101 C106 C105 120.0(4)
C101 C106 C110 119.4(4)
C105 C106 C110 120.6(4)
C15 C14 C13 121.4(4)
C15 C14 H14 119.3
C13 C14 H14 119.3
C24 C23 C22 119.3(5)
C24 C23 H23 120.6
C22 C23 H23 120.0
N1 C9 H9A 110.0
N1 C9 H9B 109.1
H9A C9 H9B 109.5
N1 C9 H9C 109.4
H9A C9 H9C 109.5
H9B C9 H9C 109.5
C25 C20 C21 116.7(4)
C25 C20 B2 123.6(4)
C21 C20 B2 119.8(4)
N3 C107 C102 110.1(4)
N3 C107 H107A 109.5
C102 C107 H107A 109.4
N3 C107 H107B 109.9
C102 C107 H107B 109.8
H107A C107 H107B 108.1
C14 C15 C16 120.5(5)
C14 C15 C19 120.1(5)
C16 C15 C19 119.4(5)
C15 C16 C17 119.3(5)
C15 C16 H16 120.6
C17 C16 H16 120.1
C103 C104 C105 120.2(4)
C103 C104 H104 120.0
C105 C104 H104 119.8
C106 C101 C102 120.4(4)
C106 C101 Bi2 120.0(3)
C102 C101 Bi2 119.5(3)
C23 C24 C25 119.8(5)
C23 C24 H24 120.1
C25 C24 H24 120.2
N2 C12 H12A 109.2
N2 C12 H12B 109.9
H12A C12 H12B 109.5
N2 C12 H12C 109.3
H12A C12 H12C 109.5
H12B C12 H12C 109.5
C6 C1 C2 121.2(4)
C6 C1 Bi1 119.5(3)
C2 C1 Bi1 119.3(3)
N4 C111 H111A 109.7
N4 C111 H111B 109.2
H111A C111 H111B 109.5
N4 C111 H111C 109.5
H111A C111 H111C 109.5
H111B C111 H111C 109.5
C123 C122 C121 120.4(5)
C123 C122 C126 119.7(5)
C121 C122 C126 119.9(5)
O4 B3 O5 125.6(4)
O4 B3 C113 119.9(4)
O5 B3 C113 114.4(4)
N3 C108 H108A 109.5
N3 C108 H108B 109.5
H108A C108 H108B 109.5
N3 C108 H108C 109.4
H108A C108 H108C 109.5
H108B C108 H108C 109.5
N1 C8 H8A 109.6
N1 C8 H8B 109.1
H8A C8 H8B 109.5
N1 C8 H8C 109.7
H8A C8 H8C 109.5
H8B C8 H8C 109.5
C106 C105 C104 119.6(4)
C106 C105 H105 120.0
C104 C105 H105 120.5
N1 C7 C2 110.1(4)
N1 C7 H7A 109.3
C2 C7 H7A 109.4
N1 C7 H7B 109.9
C2 C7 H7B 109.9
H7A C7 H7B 108.1
N2 C10 C6 110.6(4)
N2 C10 H10A 109.4
C6 C10 H10A 109.2
N2 C10 H10B 109.6
C6 C10 H10B 109.7
H10A C10 H10B 108.1
C115 C116 C117 119.7(4)
C115 C116 H116 120.3
C117 C116 H116 119.9
C16 C17 C18 119.5(5)
C16 C17 H17 120.6
C18 C17 H17 119.9
N4 C110 C106 110.8(4)
N4 C110 H110A 109.5
C106 C110 H110A 109.6
N4 C110 H110B 109.6
C106 C110 H110B 109.3
H110A C110 H110B 108.1
F2 C19 F1 107.3(6)
F2 C19 F3 104.7(7)
F1 C19 F3 101.7(5)
F2 C19 C15 114.3(5)
F1 C19 C15 115.5(5)
F3 C19 C15 112.1(5)
O6 B4 O5 125.2(4)
O6 B4 C120 119.3(4)
O5 B4 C120 115.5(4)
F7 C119 F8 108.2(5)
F7 C119 F9 104.0(6)
F8 C119 F9 102.6(5)
F7 C119 C115 114.1(4)
F8 C119 C115 114.4(5)
F9 C119 C115 112.3(5)
F5 C26 F4 107.3(6)
F5 C26 F6 108.5(6)
F4 C26 F6 97.8(6)
F5 C26 C22 115.5(5)
F4 C26 C22 113.4(5)
F6 C26 C22 112.9(5)
F12 C126 F10 110.3(9)
F12 C126 F11 101.8(9)
F10 C126 F11 97.7(6)
F12 C126 C122 115.9(5)
F10 C126 C122 116.3(6)
F11 C126 C122 112.3(7)
O3 B2 O2 125.6(4)
O3 B2 C20 119.1(4)
O2 B2 C20 115.3(4)
N2 C11 H11A 109.7
N2 C11 H11B 109.1
H11A C11 H11B 109.5
N2 C11 H11C 109.6
H11A C11 H11C 109.5
H11B C11 H11C 109.5
O1 B1 O2 125.4(4)
O1 B1 C13 119.6(4)
O2 B1 C13 115.0(4)
C116 C117 C118 119.4(5)
C116 C117 H117 120.2
C118 C117 H117 120.4
N4 C112 H112A 109.7
N4 C112 H112B 109.4
H112A C112 H112B 109.5
N4 C112 H112C 109.3
H112A C112 H112C 109.5
H112B C112 H112C 109.5
B1 O1 Bi1 128.4(3)

loop_
_geom_bond_atom_site_label_1
_geom_bond_atom_site_label_2
_geom_bond_distance
Bi2 O4 2.161(3)
Bi2 O6 2.170(3)
Bi2 C101 2.234(4)
Bi2 N3 2.666(4)
Bi2 N4 2.705(4)
Bi1 O1 2.164(3)
Bi1 O3 2.166(3)
Bi1 C1 2.237(4)
Bi1 N1 2.670(4)
Bi1 N2 2.692(4)
O5 B4 1.393(6)
O5 B3 1.394(6)
O2 B2 1.391(6)
O2 B1 1.397(6)
O4 B3 1.326(6)
O6 B4 1.326(6)
O3 B2 1.329(6)
N3 C109 1.466(6)
N3 C108 1.467(6)
N3 C107 1.468(6)
N2 C11 1.468(6)
N2 C12 1.473(6)
N2 C10 1.480(6)
N1 C8 1.471(6)
N1 C9 1.473(6)
N1 C7 1.477(6)
C103 C104 1.382(7)
C103 C102 1.395(7)
C103 H103 0.9300
N4 C110 1.469(6)
N4 C112 1.473(6)
N4 C111 1.474(6)
C102 C101 1.393(6)
C102 C107 1.517(6)
C4 C5 1.378(7)
C4 C3 1.390(8)
C4 H4 0.9299
C121 C122 1.388(7)
C121 C120 1.389(6)
C121 H121 0.9299
C18 C17 1.388(7)
C18 C13 1.394(6)
C18 H18 0.9299
C114 C113 1.391(6)
C114 C115 1.392(6)
C114 H114 0.9299
C124 C123 1.377(7)
C124 C125 1.387(6)
C124 H124 0.9300
C113 C118 1.392(6)
C113 B3 1.589(6)
C25 C24 1.385(7)
C25 C20 1.390(6)
C25 H25 0.9298
F1 C19 1.300(7)
C2 C1 1.390(6)
C2 C3 1.394(7)
C2 C7 1.504(7)
C123 C122 1.385(7)
C123 H123 0.9301
C109 H109A 0.9601
C109 H109B 0.9600
C109 H109C 0.9598
C21 C22 1.384(7)
C21 C20 1.403(6)
C21 H21 0.9300
C118 C117 1.391(7)
C118 H118 0.9300
C5 C6 1.385(7)
C5 H5 0.9301
C120 C125 1.404(6)
C120 B4 1.572(6)
C6 C1 1.389(7)
C6 C10 1.514(6)
C22 C23 1.390(7)
C22 C26 1.487(7)
C125 H125 0.9299
C13 C14 1.397(6)
C13 B1 1.585(7)
C3 H3 0.9300
C115 C116 1.379(7)
C115 C119 1.484(7)
C106 C101 1.388(6)
C106 C105 1.388(7)
C106 C110 1.518(6)
C14 C15 1.385(7)
C14 H14 0.9301
C23 C24 1.378(7)
C23 H23 0.9300
F10 C126 1.247(9)
C9 H9A 0.9601
C9 H9B 0.9601
C9 H9C 0.9600
C20 B2 1.583(7)
C107 H107A 0.9700
C107 H107B 0.9700
C15 C16 1.387(7)
C15 C19 1.485(7)
C16 C17 1.387(7)
C16 H16 0.9299
C104 C105 1.397(7)
C104 H104 0.9299
F8 C119 1.305(6)
C24 H24 0.9301
C12 H12A 0.9601
C12 H12B 0.9600
C12 H12C 0.9601
C111 H111A 0.9599
C111 H111B 0.9600
C111 H111C 0.9599
C122 C126 1.474(7)
F7 C119 1.287(7)
C108 H108A 0.9600
C108 H108B 0.9601
C108 H108C 0.9599
C8 H8A 0.9599
C8 H8B 0.9599
C8 H8C 0.9600
C105 H105 0.9300
C7 H7A 0.9701
C7 H7B 0.9700
F9 C119 1.342(7)
C10 H10A 0.9699
C10 H10B 0.9700
C116 C117 1.390(7)
C116 H116 0.9300
C17 H17 0.9301
C110 H110A 0.9701
C110 H110B 0.9699
F2 C19 1.265(8)
C19 F3 1.328(8)
C26 F5 1.269(7)
C26 F4 1.308(7)
C26 F6 1.344(8)
F12 C126 1.203(8)
C126 F11 1.313(10)
C11 H11A 0.9600
C11 H11B 0.9599
C11 H11C 0.9600
B1 O1 1.333(6)
C117 H117 0.9300
C112 H112A 0.9600
C112 H112B 0.9600
C112 H112C 0.9600
